data_4063814
loop_
_publ_author_name
'Bokach, Nadezhda A.'
'Balova, Irina A.'
'Haukka, Matti'
'Kukushkin, Vadim Yu.'

_publ_section_title
;
 Highly Stereoselective 1,3-Dipolar Cycloaddition of Nitrones to
 (Nitrile)2PtIISpecies Furnishing Diastereomerically Pure
 2,3-Dihydro-1,2,4-oxadiazole Ligands
;
_journal_issue 3
_journal_name_full Organometallics
_journal_page_first 595
_journal_paper_doi 10.1021/om100957b
_journal_volume 30
_journal_year 2011
_chemical_absolute_configuration unk
_chemical_formula_moiety 'C32 H52 Cl2 N4 O4 Pt'
_chemical_formula_sum 'C32 H52 Cl2 N4 O4 Pt'
_chemical_formula_weight 822.77
_chemical_name_systematic
; 
 ? 
;
_space_group_IT_number 19
_symmetry_cell_setting orthorhombic
_symmetry_space_group_name_Hall 'P 2ac 2ab'
_symmetry_space_group_name_H-M 'P 21 21 21'
_atom_sites_solution_hydrogens geom
_atom_sites_solution_primary direct
_atom_sites_solution_secondary difmap
_audit_creation_method SHELXL-97
_cell_angle_alpha 90.00
_cell_angle_beta 90.00
_cell_angle_gamma 90.00
_cell_formula_units_Z 4
_cell_length_a 7.39480(10)
_cell_length_b 16.1571(3)
_cell_length_c 29.4684(6)
_cell_measurement_reflns_used 8351
_cell_measurement_temperature 120(2)
_cell_measurement_theta_max 27.48
_cell_measurement_theta_min 1.00
_cell_volume 3520.84(11)
_computing_cell_refinement 'EvalCCD (Duisenberg, 2003)'
_computing_data_collection 'Collect (Bruker AXS BV, 1997-2008)'
_computing_data_reduction 'EvalCCD (Duisenberg, 2003)'
_computing_molecular_graphics 'Diamond v.3.2e (Brandenburg, 2010)'
_computing_publication_material 'SHELXL-97 (Sheldrick, 2008)'
_computing_structure_refinement 'SHELXL-97 (Sheldrick, 2008)'
_computing_structure_solution 'SHELXS-97 (Sheldrick, 2008)'
_diffrn_ambient_temperature 120(2)
_diffrn_detector_area_resol_mean 9
_diffrn_measured_fraction_theta_full 0.998
_diffrn_measured_fraction_theta_max 0.998
_diffrn_measurement_device '95mm CCD camera on \k-goniostat'
_diffrn_measurement_device_type 'Nonius KappaCCD'
_diffrn_measurement_method '\f scans and \w scans with \k offset'
_diffrn_radiation_monochromator 'horizontally mounted graphite crystal'
_diffrn_radiation_source 'fine-focus sealed tube'
_diffrn_radiation_type MoK\a
_diffrn_radiation_wavelength 0.71069
_diffrn_reflns_av_R_equivalents 0.0402
_diffrn_reflns_av_sigmaI/netI 0.0603
_diffrn_reflns_limit_h_max 9
_diffrn_reflns_limit_h_min -9
_diffrn_reflns_limit_k_max 20
_diffrn_reflns_limit_k_min -20
_diffrn_reflns_limit_l_max 27
_diffrn_reflns_limit_l_min -38
_diffrn_reflns_number 30341
_diffrn_reflns_theta_full 27.51
_diffrn_reflns_theta_max 27.51
_diffrn_reflns_theta_min 2.52
_exptl_absorpt_coefficient_mu 4.177
_exptl_absorpt_correction_T_max 0.7847
_exptl_absorpt_correction_T_min 0.6148
_exptl_absorpt_correction_type multi-scan
_exptl_absorpt_process_details 'SADABS (Sheldrick, 2008)'
_exptl_crystal_colour colorless
_exptl_crystal_density_diffrn 1.552
_exptl_crystal_density_method 'not measured'
_exptl_crystal_description block
_exptl_crystal_F_000 1664
_exptl_crystal_size_max 0.13
_exptl_crystal_size_mid 0.10
_exptl_crystal_size_min 0.06
_refine_diff_density_max 1.147
_refine_diff_density_min -0.936
_refine_diff_density_rms 0.120
_refine_ls_abs_structure_details 'Flack H D (1983), Acta Cryst. A39, 876-881'
_refine_ls_abs_structure_Flack 0.006(4)
_refine_ls_extinction_method none
_refine_ls_goodness_of_fit_ref 1.019
_refine_ls_hydrogen_treatment constr
_refine_ls_matrix_type full
_refine_ls_number_parameters 398
_refine_ls_number_reflns 8055
_refine_ls_number_restraints 0
_refine_ls_restrained_S_all 1.019
_refine_ls_R_factor_all 0.0411
_refine_ls_R_factor_gt 0.0287
_refine_ls_shift/su_max 0.002
_refine_ls_shift/su_mean 0.000
_refine_ls_structure_factor_coef Fsqd
_refine_ls_weighting_details 'calc w=1/[\s^2^(Fo^2^)+(0.0000P)^2^+0.0000P] where P=(Fo^2^+2Fc^2^)/3'
_refine_ls_weighting_scheme calc
_refine_ls_wR_factor_gt 0.0453
_refine_ls_wR_factor_ref 0.0481
_reflns_number_gt 6854
_reflns_number_total 8055
_reflns_threshold_expression >2sigma(I)
_cod_data_source_file om100957b_si_002.cif
_cod_data_source_block 7
_cod_database_code 4063814

loop_
_symmetry_equiv_pos_as_xyz
'x, y, z'
'-x+1/2, -y, z+1/2'
'x+1/2, -y+1/2, -z'
'-x, y+1/2, -z+1/2'

loop_
_atom_site_label
_atom_site_type_symbol
_atom_site_fract_x
_atom_site_fract_y
_atom_site_fract_z
_atom_site_U_iso_or_equiv
_atom_site_adp_type
_atom_site_occupancy
_atom_site_symmetry_multiplicity
_atom_site_calc_flag
_atom_site_refinement_flags
Pt1 Pt 0.256787(18) 0.770833(7) 0.729468(4) 0.01555(4) Uani 1 1 d .
Cl1 Cl 0.51025(12) 0.70093(6) 0.70521(4) 0.0252(2) Uani 1 1 d .
Cl2 Cl 0.00323(12) 0.83949(6) 0.75390(4) 0.0241(2) Uani 1 1 d .
O1 O -0.1042(3) 0.67502(15) 0.63456(9) 0.0247(7) Uani 1 1 d .
O2 O 0.1425(3) 0.85349(16) 0.62786(9) 0.0212(6) Uani 1 1 d .
O3 O 0.5991(3) 0.89409(15) 0.81871(9) 0.0230(6) Uani 1 1 d .
O4 O 0.2308(3) 0.77973(13) 0.85087(8) 0.0209(5) Uani 1 1 d .
N1 N 0.1165(3) 0.73173(18) 0.67506(10) 0.0163(7) Uani 1 1 d .
N2 N -0.0444(4) 0.74615(18) 0.60699(11) 0.0213(8) Uani 1 1 d .
N3 N 0.3964(3) 0.81520(18) 0.78268(11) 0.0167(7) Uani 1 1 d .
N4 N 0.4997(4) 0.85129(18) 0.85509(11) 0.0203(7) Uani 1 1 d .
C1 C -0.0126(5) 0.6790(2) 0.67462(14) 0.0204(9) Uani 1 1 d .
C2 C -0.0679(5) 0.6202(2) 0.71011(15) 0.0265(10) Uani 1 1 d .
H2A H -0.1711 0.5872 0.6987 0.032 Uiso 1 1 calc R
H2B H -0.1105 0.6518 0.7368 0.032 Uiso 1 1 calc R
C3 C 0.0783(5) 0.5626(3) 0.7248(2) 0.0536(16) Uani 1 1 d .
H3A H 0.1227 0.5315 0.6985 0.080 Uiso 1 1 calc R
H3B H 0.0305 0.5240 0.7475 0.080 Uiso 1 1 calc R
H3C H 0.1779 0.5945 0.7381 0.080 Uiso 1 1 calc R
C8 C 0.1340(4) 0.7679(3) 0.62909(13) 0.0194(9) Uani 1 1 d .
C9 C 0.2968(4) 0.7327(2) 0.60420(14) 0.0255(9) Uani 1 1 d .
H9A H 0.4079 0.7489 0.6207 0.031 Uiso 1 1 calc R
H9B H 0.3028 0.7579 0.5736 0.031 Uiso 1 1 calc R
C10 C 0.2942(5) 0.6379(2) 0.59912(15) 0.0340(11) Uani 1 1 d .
H10A H 0.2909 0.6123 0.6292 0.051 Uiso 1 1 calc R
H10B H 0.4032 0.6199 0.5830 0.051 Uiso 1 1 calc R
H10C H 0.1869 0.6213 0.5819 0.051 Uiso 1 1 calc R
C11 C -0.0366(5) 0.8858(2) 0.63506(15) 0.0218(9) Uani 1 1 d .
H11 H -0.0572 0.9001 0.6677 0.026 Uiso 1 1 calc R
C12 C -0.0819(5) 0.9587(3) 0.60396(16) 0.0222(10) Uani 1 1 d .
C13 C 0.0584(5) 1.0274(2) 0.60466(16) 0.0327(11) Uani 1 1 d .
H13A H 0.1728 1.0065 0.5924 0.049 Uiso 1 1 calc R
H13B H 0.0768 1.0461 0.6360 0.049 Uiso 1 1 calc R
H13C H 0.0160 1.0738 0.5861 0.049 Uiso 1 1 calc R
C14 C -0.1330(5) 0.9186(3) 0.55808(15) 0.0283(10) Uani 1 1 d .
C15 C -0.2213(7) 0.9784(3) 0.52424(14) 0.0400(12) Uani 1 1 d .
H15A H -0.3118 1.0122 0.5400 0.060 Uiso 1 1 calc R
H15B H -0.2799 0.9468 0.5000 0.060 Uiso 1 1 calc R
H15C H -0.1285 1.0145 0.5111 0.060 Uiso 1 1 calc R
C16 C 0.0204(5) 0.8759(3) 0.53182(15) 0.0320(11) Uani 1 1 d .
H16A H 0.1165 0.9161 0.5255 0.048 Uiso 1 1 calc R
H16B H -0.0267 0.8541 0.5031 0.048 Uiso 1 1 calc R
H16C H 0.0694 0.8304 0.5500 0.048 Uiso 1 1 calc R
C17 C -0.2701(6) 0.8575(2) 0.58024(13) 0.0269(9) Uani 1 1 d .
H17 H -0.3296 0.8182 0.5587 0.032 Uiso 1 1 calc R
C18 C -0.1663(4) 0.8165(2) 0.61901(14) 0.0221(9) Uani 1 1 d .
H18 H -0.2506 0.8003 0.6440 0.027 Uiso 1 1 calc R
C19 C -0.4007(5) 0.9178(3) 0.60486(18) 0.0330(12) Uani 1 1 d .
H19A H -0.4629 0.8901 0.6305 0.040 Uiso 1 1 calc R
H19B H -0.4924 0.9402 0.5837 0.040 Uiso 1 1 calc R
C20 C -0.2719(6) 0.9872(2) 0.62208(14) 0.0290(9) Uani 1 1 d .
H20A H -0.2727 0.9906 0.6556 0.035 Uiso 1 1 calc R
H20B H -0.3061 1.0417 0.6094 0.035 Uiso 1 1 calc R
C21 C 0.5169(5) 0.8726(2) 0.77946(14) 0.0192(9) Uani 1 1 d .
C22 C 0.5664(5) 0.9194(2) 0.73827(14) 0.0205(9) Uani 1 1 d .
H22A H 0.5723 0.8810 0.7121 0.025 Uiso 1 1 calc R
H22B H 0.6878 0.9441 0.7424 0.025 Uiso 1 1 calc R
C23 C 0.4295(5) 0.9882(2) 0.72803(17) 0.0324(11) Uani 1 1 d .
H23A H 0.3101 0.9638 0.7228 0.049 Uiso 1 1 calc R
H23B H 0.4678 1.0186 0.7009 0.049 Uiso 1 1 calc R
H23C H 0.4234 1.0263 0.7539 0.049 Uiso 1 1 calc R
C28 C 0.3998(4) 0.7841(2) 0.83071(13) 0.0180(9) Uani 1 1 d .
C29 C 0.4854(5) 0.6995(2) 0.83208(14) 0.0226(9) Uani 1 1 d .
H29A H 0.4196 0.6625 0.8110 0.027 Uiso 1 1 calc R
H29B H 0.4725 0.6765 0.8631 0.027 Uiso 1 1 calc R
C30 C 0.6868(4) 0.7000(2) 0.81914(15) 0.0288(10) Uani 1 1 d .
H30A H 0.7008 0.7222 0.7884 0.043 Uiso 1 1 calc R
H30B H 0.7341 0.6433 0.8201 0.043 Uiso 1 1 calc R
H30C H 0.7539 0.7346 0.8406 0.043 Uiso 1 1 calc R
C31 C 0.1764(5) 0.8622(2) 0.86542(15) 0.0235(10) Uani 1 1 d .
H31 H 0.0950 0.8891 0.8427 0.028 Uiso 1 1 calc R
C32 C 0.0947(5) 0.8646(3) 0.91285(14) 0.0249(10) Uani 1 1 d .
C33 C -0.0558(5) 0.8031(3) 0.92185(15) 0.0390(12) Uani 1 1 d .
H33A H -0.1589 0.8155 0.9021 0.058 Uiso 1 1 calc R
H33B H -0.0936 0.8071 0.9537 0.058 Uiso 1 1 calc R
H33C H -0.0123 0.7469 0.9156 0.058 Uiso 1 1 calc R
C34 C 0.2607(6) 0.8633(2) 0.94566(12) 0.0261(8) Uani 1 1 d .
C35 C 0.2130(6) 0.8833(2) 0.99500(13) 0.0331(11) Uani 1 1 d .
H35A H 0.1514 0.8357 1.0087 0.050 Uiso 1 1 calc R
H35B H 0.1332 0.9317 0.9959 0.050 Uiso 1 1 calc R
H35C H 0.3240 0.8952 1.0120 0.050 Uiso 1 1 calc R
C36 C 0.3673(5) 0.7819(2) 0.94742(14) 0.0277(10) Uani 1 1 d .
H36A H 0.4216 0.7711 0.9177 0.042 Uiso 1 1 calc R
H36B H 0.2856 0.7365 0.9554 0.042 Uiso 1 1 calc R
H36C H 0.4629 0.7862 0.9703 0.042 Uiso 1 1 calc R
C37 C 0.3589(6) 0.9351(2) 0.92081(16) 0.0279(11) Uani 1 1 d .
H37 H 0.4807 0.9496 0.9332 0.033 Uiso 1 1 calc R
C38 C 0.3561(5) 0.9102(2) 0.87054(15) 0.0249(10) Uani 1 1 d .
H38 H 0.3552 0.9606 0.8509 0.030 Uiso 1 1 calc R
C39 C 0.2167(7) 1.0043(2) 0.92373(15) 0.0372(12) Uani 1 1 d .
H39A H 0.2348 1.0460 0.8995 0.045 Uiso 1 1 calc R
H39B H 0.2206 1.0323 0.9536 0.045 Uiso 1 1 calc R
C40 C 0.0358(6) 0.9569(3) 0.91713(16) 0.0393(12) Uani 1 1 d .
H40A H -0.0272 0.9757 0.8893 0.047 Uiso 1 1 calc R
H40B H -0.0451 0.9649 0.9435 0.047 Uiso 1 1 calc R

loop_
_atom_site_aniso_label
_atom_site_aniso_U_11
_atom_site_aniso_U_22
_atom_site_aniso_U_33
_atom_site_aniso_U_23
_atom_site_aniso_U_13
_atom_site_aniso_U_12
Pt1 0.01443(6) 0.01752(7) 0.01471(8) -0.00030(6) -0.00010(9) 0.00021(8)
Cl1 0.0182(4) 0.0323(6) 0.0249(6) -0.0046(5) -0.0001(4) 0.0069(4)
Cl2 0.0175(4) 0.0340(5) 0.0208(6) -0.0020(5) 0.0006(4) 0.0071(4)
O1 0.0228(13) 0.0269(16) 0.0243(19) -0.0004(13) -0.0036(12) -0.0052(12)
O2 0.0193(13) 0.0204(15) 0.0240(18) -0.0001(13) -0.0010(12) -0.0049(11)
O3 0.0254(13) 0.0258(15) 0.0177(18) -0.0013(13) -0.0040(13) -0.0059(12)
O4 0.0254(13) 0.0231(13) 0.0142(13) -0.0022(10) 0.0033(13) 0.0007(16)
N1 0.0139(13) 0.0176(16) 0.017(2) -0.0031(16) -0.0004(13) -0.0004(14)
N2 0.0207(15) 0.0230(19) 0.020(2) -0.0001(15) -0.0048(14) -0.0050(13)
N3 0.0184(14) 0.0140(16) 0.018(2) -0.0010(15) -0.0046(13) 0.0013(13)
N4 0.0245(16) 0.0224(17) 0.014(2) 0.0023(15) -0.0022(15) -0.0024(15)
C1 0.0220(19) 0.020(2) 0.019(3) -0.0024(19) -0.0005(19) 0.0021(18)
C2 0.024(2) 0.024(2) 0.031(3) 0.004(2) 0.0017(19) -0.0011(17)
C3 0.029(2) 0.044(3) 0.088(5) 0.035(3) 0.000(3) 0.001(2)
C8 0.0152(16) 0.026(2) 0.017(2) -0.003(2) 0.0013(16) -0.0041(18)
C9 0.0193(19) 0.032(2) 0.026(3) 0.005(2) 0.0029(16) 0.0035(18)
C10 0.034(3) 0.041(3) 0.026(3) -0.008(2) 0.0058(19) 0.005(2)
C11 0.021(2) 0.026(2) 0.019(3) -0.0001(19) 0.0032(18) -0.0012(17)
C12 0.024(2) 0.025(2) 0.018(3) 0.009(2) -0.0030(18) 0.0013(18)
C13 0.040(2) 0.027(2) 0.031(3) 0.010(2) 0.002(2) -0.004(2)
C14 0.029(2) 0.037(3) 0.019(3) 0.005(2) 0.0010(19) 0.0039(19)
C15 0.041(3) 0.053(3) 0.026(3) 0.013(2) -0.005(2) 0.005(3)
C16 0.038(2) 0.043(3) 0.015(3) 0.001(2) 0.005(2) 0.001(2)
C17 0.025(2) 0.030(2) 0.026(2) -0.0022(17) -0.010(2) 0.001(2)
C18 0.0194(18) 0.030(2) 0.017(3) -0.005(2) 0.0040(16) -0.0019(17)
C19 0.024(2) 0.042(3) 0.032(3) 0.013(3) 0.000(2) 0.007(2)
C20 0.030(2) 0.030(2) 0.028(2) 0.0066(17) 0.007(2) -0.001(2)
C21 0.0169(17) 0.024(2) 0.017(3) -0.0066(18) -0.0040(18) 0.0055(16)
C22 0.0211(18) 0.020(2) 0.020(3) 0.0001(18) 0.0032(17) -0.0005(16)
C23 0.032(2) 0.029(2) 0.037(3) 0.012(2) 0.013(2) 0.0059(17)
C28 0.0193(18) 0.023(2) 0.011(2) 0.0019(18) -0.0019(16) -0.0020(17)
C29 0.030(2) 0.017(2) 0.021(3) 0.0038(18) -0.0037(19) 0.0011(18)
C30 0.028(2) 0.027(2) 0.031(3) -0.005(2) -0.0056(18) 0.0097(16)
C31 0.026(2) 0.025(2) 0.019(3) 0.000(2) -0.0030(17) 0.0050(18)
C32 0.028(2) 0.034(2) 0.012(3) -0.001(2) 0.0002(18) 0.0054(19)
C33 0.033(2) 0.068(3) 0.017(3) -0.009(2) 0.0041(19) -0.007(2)
C34 0.034(2) 0.0254(19) 0.018(2) 0.0034(15) -0.005(3) 0.002(3)
C35 0.045(3) 0.038(2) 0.016(2) -0.0016(18) -0.004(2) -0.002(2)
C36 0.034(2) 0.035(3) 0.015(3) 0.005(2) -0.0027(18) 0.000(2)
C37 0.039(2) 0.026(2) 0.019(3) 0.000(2) -0.005(2) 0.003(2)
C38 0.038(2) 0.018(2) 0.018(3) 0.003(2) -0.0037(19) 0.0065(19)
C39 0.064(3) 0.028(2) 0.020(3) -0.0028(18) 0.008(3) 0.009(2)
C40 0.051(3) 0.048(3) 0.018(3) -0.006(2) -0.004(2) 0.023(3)

loop_
_atom_type_symbol
_atom_type_description
_atom_type_scat_dispersion_real
_atom_type_scat_dispersion_imag
_atom_type_scat_source
C C 0.0033 0.0016 'International Tables Vol C Tables 4.2.6.8 and 6.1.1.4'
H H 0.0000 0.0000 'International Tables Vol C Tables 4.2.6.8 and 6.1.1.4'
N N 0.0061 0.0033 'International Tables Vol C Tables 4.2.6.8 and 6.1.1.4'
O O 0.0106 0.0060 'International Tables Vol C Tables 4.2.6.8 and 6.1.1.4'
Cl Cl 0.1484 0.1585 'International Tables Vol C Tables 4.2.6.8 and 6.1.1.4'
Pt Pt -1.7033 8.3905 'International Tables Vol C Tables 4.2.6.8 and 6.1.1.4'

loop_
_geom_angle_atom_site_label_1
_geom_angle_atom_site_label_2
_geom_angle_atom_site_label_3
_geom_angle
_geom_angle_publ_flag
N3 Pt1 N1 177.38(12) yes
N3 Pt1 Cl2 90.14(8) ?
N1 Pt1 Cl2 88.88(8) ?
N3 Pt1 Cl1 89.94(8) ?
N1 Pt1 Cl1 91.05(8) ?
Cl2 Pt1 Cl1 179.52(4) yes
C1 O1 N2 107.0(3) ?
C8 O2 C11 108.4(3) ?
C21 O3 N4 106.1(3) ?
C28 O4 C31 109.2(2) ?
C1 N1 C8 108.6(3) ?
C1 N1 Pt1 127.0(3) ?
C8 N1 Pt1 124.1(2) ?
O1 N2 C18 106.4(3) ?
O1 N2 C8 101.8(3) ?
C18 N2 C8 104.3(3) ?
C21 N3 C28 107.4(3) ?
C21 N3 Pt1 123.6(3) ?
C28 N3 Pt1 128.6(2) ?
O3 N4 C38 106.1(3) ?
O3 N4 C28 103.7(3) ?
C38 N4 C28 104.9(3) ?
N1 C1 O1 114.3(3) ?
N1 C1 C2 129.1(4) ?
O1 C1 C2 116.6(3) ?
C1 C2 C3 114.1(3) ?
C1 C2 H2A 108.7 ?
C3 C2 H2A 108.7 ?
C1 C2 H2B 108.7 ?
C3 C2 H2B 108.7 ?
H2A C2 H2B 107.6 ?
C2 C3 H3A 109.5 ?
C2 C3 H3B 109.5 ?
H3A C3 H3B 109.5 ?
C2 C3 H3C 109.5 ?
H3A C3 H3C 109.5 ?
H3B C3 H3C 109.5 ?
O2 C8 N1 115.0(3) ?
O2 C8 N2 105.1(3) ?
N1 C8 N2 103.1(3) ?
O2 C8 C9 108.9(3) ?
N1 C8 C9 111.3(3) ?
N2 C8 C9 113.3(3) ?
C8 C9 C10 114.1(3) ?
C8 C9 H9A 108.7 ?
C10 C9 H9A 108.7 ?
C8 C9 H9B 108.7 ?
C10 C9 H9B 108.7 ?
H9A C9 H9B 107.6 ?
C9 C10 H10A 109.5 ?
C9 C10 H10B 109.5 ?
H10A C10 H10B 109.5 ?
C9 C10 H10C 109.5 ?
H10A C10 H10C 109.5 ?
H10B C10 H10C 109.5 ?
O2 C11 C12 113.1(3) ?
O2 C11 C18 105.2(3) ?
C12 C11 C18 103.8(3) ?
O2 C11 H11 111.4 ?
C12 C11 H11 111.4 ?
C18 C11 H11 111.4 ?
C13 C12 C11 113.9(3) ?
C13 C12 C14 119.0(4) ?
C11 C12 C14 104.8(3) ?
C13 C12 C20 113.0(3) ?
C11 C12 C20 102.6(3) ?
C14 C12 C20 101.6(3) ?
C12 C13 H13A 109.5 ?
C12 C13 H13B 109.5 ?
H13A C13 H13B 109.5 ?
C12 C13 H13C 109.5 ?
H13A C13 H13C 109.5 ?
H13B C13 H13C 109.5 ?
C15 C14 C16 105.6(4) ?
C15 C14 C12 114.1(3) ?
C16 C14 C12 116.6(3) ?
C15 C14 C17 113.2(3) ?
C16 C14 C17 114.0(3) ?
C12 C14 C17 93.3(3) ?
C14 C15 H15A 109.5 ?
C14 C15 H15B 109.5 ?
H15A C15 H15B 109.5 ?
C14 C15 H15C 109.5 ?
H15A C15 H15C 109.5 ?
H15B C15 H15C 109.5 ?
C14 C16 H16A 109.5 ?
C14 C16 H16B 109.5 ?
H16A C16 H16B 109.5 ?
C14 C16 H16C 109.5 ?
H16A C16 H16C 109.5 ?
H16B C16 H16C 109.5 ?
C18 C17 C19 103.6(3) ?
C18 C17 C14 105.1(3) ?
C19 C17 C14 101.7(3) ?
C18 C17 H17 114.9 ?
C19 C17 H17 114.9 ?
C14 C17 H17 114.9 ?
N2 C18 C17 117.1(3) ?
N2 C18 C11 104.4(3) ?
C17 C18 C11 103.1(3) ?
N2 C18 H18 110.6 ?
C17 C18 H18 110.6 ?
C11 C18 H18 110.6 ?
C17 C19 C20 102.9(3) ?
C17 C19 H19A 111.2 ?
C20 C19 H19A 111.2 ?
C17 C19 H19B 111.2 ?
C20 C19 H19B 111.2 ?
H19A C19 H19B 109.1 ?
C19 C20 C12 103.0(3) ?
C19 C20 H20A 111.2 ?
C12 C20 H20A 111.2 ?
C19 C20 H20B 111.2 ?
C12 C20 H20B 111.2 ?
H20A C20 H20B 109.1 ?
N3 C21 O3 115.6(3) ?
N3 C21 C22 126.9(4) ?
O3 C21 C22 117.4(3) ?
C21 C22 C23 111.7(3) ?
C21 C22 H22A 109.3 ?
C23 C22 H22A 109.3 ?
C21 C22 H22B 109.3 ?
C23 C22 H22B 109.3 ?
H22A C22 H22B 108.0 ?
C22 C23 H23A 109.5 ?
C22 C23 H23B 109.5 ?
H23A C23 H23B 109.5 ?
C22 C23 H23C 109.5 ?
H23A C23 H23C 109.5 ?
H23B C23 H23C 109.5 ?
O4 C28 N4 106.0(3) ?
O4 C28 N3 113.9(3) ?
N4 C28 N3 102.6(3) ?
O4 C28 C29 108.8(3) ?
N4 C28 C29 116.0(3) ?
N3 C28 C29 109.6(3) ?
C28 C29 C30 113.3(3) ?
C28 C29 H29A 108.9 ?
C30 C29 H29A 108.9 ?
C28 C29 H29B 108.9 ?
C30 C29 H29B 108.9 ?
H29A C29 H29B 107.7 ?
C29 C30 H30A 109.5 ?
C29 C30 H30B 109.5 ?
H30A C30 H30B 109.5 ?
C29 C30 H30C 109.5 ?
H30A C30 H30C 109.5 ?
H30B C30 H30C 109.5 ?
O4 C31 C32 113.7(3) ?
O4 C31 C38 104.5(3) ?
C32 C31 C38 103.8(3) ?
O4 C31 H31 111.4 ?
C32 C31 H31 111.4 ?
C38 C31 H31 111.4 ?
C33 C32 C31 115.8(3) ?
C33 C32 C40 114.1(3) ?
C31 C32 C40 102.1(3) ?
C33 C32 C34 117.4(3) ?
C31 C32 C34 104.8(3) ?
C40 C32 C34 100.5(3) ?
C32 C33 H33A 109.5 ?
C32 C33 H33B 109.5 ?
H33A C33 H33B 109.5 ?
C32 C33 H33C 109.5 ?
H33A C33 H33C 109.5 ?
H33B C33 H33C 109.5 ?
C35 C34 C36 105.5(3) ?
C35 C34 C37 113.5(3) ?
C36 C34 C37 114.6(4) ?
C35 C34 C32 113.9(4) ?
C36 C34 C32 115.8(3) ?
C37 C34 C32 93.8(3) ?
C34 C35 H35A 109.5 ?
C34 C35 H35B 109.5 ?
H35A C35 H35B 109.5 ?
C34 C35 H35C 109.5 ?
H35A C35 H35C 109.5 ?
H35B C35 H35C 109.5 ?
C34 C36 H36A 109.5 ?
C34 C36 H36B 109.5 ?
H36A C36 H36B 109.5 ?
C34 C36 H36C 109.5 ?
H36A C36 H36C 109.5 ?
H36B C36 H36C 109.5 ?
C38 C37 C39 103.6(3) ?
C38 C37 C34 104.6(3) ?
C39 C37 C34 101.4(3) ?
C38 C37 H37 115.2 ?
C39 C37 H37 115.2 ?
C34 C37 H37 115.2 ?
N4 C38 C37 116.8(3) ?
N4 C38 C31 105.2(3) ?
C37 C38 C31 103.7(3) ?
N4 C38 H38 110.2 ?
C37 C38 H38 110.2 ?
C31 C38 H38 110.2 ?
C37 C39 C40 102.9(3) ?
C37 C39 H39A 111.2 ?
C40 C39 H39A 111.2 ?
C37 C39 H39B 111.2 ?
C40 C39 H39B 111.2 ?
H39A C39 H39B 109.1 ?
C39 C40 C32 104.0(3) ?
C39 C40 H40A 111.0 ?
C32 C40 H40A 111.0 ?
C39 C40 H40B 111.0 ?
C32 C40 H40B 111.0 ?
H40A C40 H40B 109.0 ?

loop_
_geom_bond_atom_site_label_1
_geom_bond_atom_site_label_2
_geom_bond_distance
_geom_bond_publ_flag
Pt1 N3 2.010(3) yes
Pt1 N1 2.011(3) yes
Pt1 Cl2 2.2945(9) yes
Pt1 Cl1 2.3021(9) yes
O1 C1 1.363(5) ?
O1 N2 1.475(4) ?
O2 C8 1.385(4) ?
O2 C11 1.439(4) ?
O3 C21 1.352(4) ?
O3 N4 1.473(4) ?
O4 C28 1.385(4) ?
O4 C31 1.457(4) ?
N1 C1 1.280(4) ?
N1 C8 1.481(5) ?
N2 C18 1.493(4) ?
N2 C8 1.513(4) ?
N3 C21 1.290(4) ?
N3 C28 1.502(5) ?
N4 C38 1.497(5) ?
N4 C28 1.497(5) ?
C1 C2 1.471(5) ?
C2 C3 1.490(5) ?
C2 H2A 0.9900 ?
C2 H2B 0.9900 ?
C3 H3A 0.9800 ?
C3 H3B 0.9800 ?
C3 H3C 0.9800 ?
C8 C9 1.521(5) ?
C9 C10 1.539(5) ?
C9 H9A 0.9900 ?
C9 H9B 0.9900 ?
C10 H10A 0.9800 ?
C10 H10B 0.9800 ?
C10 H10C 0.9800 ?
C11 C12 1.529(5) ?
C11 C18 1.548(5) ?
C11 H11 1.0000 ?
C12 C13 1.519(5) ?
C12 C14 1.546(6) ?
C12 C20 1.572(6) ?
C13 H13A 0.9800 ?
C13 H13B 0.9800 ?
C13 H13C 0.9800 ?
C14 C15 1.535(5) ?
C14 C16 1.537(6) ?
C14 C17 1.559(5) ?
C15 H15A 0.9800 ?
C15 H15B 0.9800 ?
C15 H15C 0.9800 ?
C16 H16A 0.9800 ?
C16 H16B 0.9800 ?
C16 H16C 0.9800 ?
C17 C18 1.527(5) ?
C17 C19 1.552(6) ?
C17 H17 1.0000 ?
C18 H18 1.0000 ?
C19 C20 1.557(6) ?
C19 H19A 0.9900 ?
C19 H19B 0.9900 ?
C20 H20A 0.9900 ?
C20 H20B 0.9900 ?
C21 C22 1.476(5) ?
C22 C23 1.534(5) ?
C22 H22A 0.9900 ?
C22 H22B 0.9900 ?
C23 H23A 0.9800 ?
C23 H23B 0.9800 ?
C23 H23C 0.9800 ?
C28 C29 1.507(5) ?
C29 C30 1.537(5) ?
C29 H29A 0.9900 ?
C29 H29B 0.9900 ?
C30 H30A 0.9800 ?
C30 H30B 0.9800 ?
C30 H30C 0.9800 ?
C31 C32 1.523(6) ?
C31 C38 1.545(5) ?
C31 H31 1.0000 ?
C32 C33 1.516(5) ?
C32 C40 1.559(5) ?
C32 C34 1.562(6) ?
C33 H33A 0.9800 ?
C33 H33B 0.9800 ?
C33 H33C 0.9800 ?
C34 C35 1.530(5) ?
C34 C36 1.535(5) ?
C34 C37 1.552(6) ?
C35 H35A 0.9800 ?
C35 H35B 0.9800 ?
C35 H35C 0.9800 ?
C36 H36A 0.9800 ?
C36 H36B 0.9800 ?
C36 H36C 0.9800 ?
C37 C38 1.535(6) ?
C37 C39 1.537(5) ?
C37 H37 1.0000 ?
C38 H38 1.0000 ?
C39 C40 1.553(6) ?
C39 H39A 0.9900 ?
C39 H39B 0.9900 ?
C40 H40A 0.9900 ?
C40 H40B 0.9900 ?
